data_7025379
loop_
_publ_author_name
'Keene, Tony D.'
'Zimmermann, Iwan'
'Neels, Antonia'
'Sereda, Olha'
'Hauser, J\"urg'
'Bonin, Michel'
'Hursthouse, Michael B.'
'Price, Daniel J.'
'Decurtins, Silvio'

_publ_section_title
;
 Heterocyclic amine directed synthesis of metal(II)-oxalates:
 investigating the magnetic properties of two complete series of chains
 with S = 5/2 to S = 1/2.
;
_journal_issue 20
_journal_name_full 'Dalton transactions (Cambridge, England : 2003)'
_journal_page_first 4937
_journal_page_last 4950
_journal_paper_doi 10.1039/b927522c
_journal_volume 39
_journal_year 2010
_chemical_formula_moiety 'C48 H36 Mn3 N12 O12'
_chemical_formula_sum 'C48 H36 Mn3 N12 O12'
_chemical_formula_weight 1137.71
_chemical_melting_point ?
_chemical_name_common
;
Manganese(II) bis-benzimidazole oxalate
;
_chemical_name_systematic
;
catena-[(\m~2~oxalato)-bis(benzimidazole)-manganese(II)]
;
_space_group_IT_number 15
_symmetry_cell_setting monoclinic
_symmetry_space_group_name_Hall '-C 2yc'
_symmetry_space_group_name_H-M 'C 1 2/c 1'
_atom_sites_solution_hydrogens geom
_atom_sites_solution_primary direct
_atom_sites_solution_secondary difmap
_audit_creation_method SHELXL-97
_cell_angle_alpha 90.00
_cell_angle_beta 95.62(3)
_cell_angle_gamma 90.00
_cell_formula_units_Z 4
_cell_length_a 21.430(4)
_cell_length_b 12.185(2)
_cell_length_c 18.746(4)
_cell_measurement_reflns_used 8541
_cell_measurement_temperature 150(2)
_cell_measurement_theta_max 29.37
_cell_measurement_theta_min 1.91
_cell_volume 4871.5(16)
_computing_cell_refinement 'CELL (Stoe IPDS Software, 2000)'
_computing_data_collection 'EXPOSE (Stoe IPDS Software, 2000)'
_computing_data_reduction 'INTEGRATE (Stoe IPDS Software, 2000)'
_computing_molecular_graphics 'Diamond 2 (Brandenberg, 1997)'
_computing_publication_material 'SHELXL-97 (Sheldrick, 1997)'
_computing_structure_refinement 'SHELXL-97 (Sheldrick, 1997)'
_computing_structure_solution 'SHELXS-97 (Sheldrick, 1990)'
_diffrn_ambient_temperature 150(2)
_diffrn_detector_area_resol_mean 0.81\%A
_diffrn_measured_fraction_theta_full 0.987
_diffrn_measured_fraction_theta_max 0.987
_diffrn_measurement_device_type 'STOE IPDS'
_diffrn_measurement_method 'phi oscillation'
_diffrn_radiation_monochromator graphite
_diffrn_radiation_source 'fine-focus sealed tube'
_diffrn_radiation_type MoK\a
_diffrn_radiation_wavelength 0.71073
_diffrn_reflns_av_R_equivalents 0.0908
_diffrn_reflns_av_sigmaI/netI 0.1040
_diffrn_reflns_limit_h_max 29
_diffrn_reflns_limit_h_min -29
_diffrn_reflns_limit_k_max 16
_diffrn_reflns_limit_k_min -16
_diffrn_reflns_limit_l_max 25
_diffrn_reflns_limit_l_min -25
_diffrn_reflns_number 31782
_diffrn_reflns_theta_full 29.34
_diffrn_reflns_theta_max 29.34
_diffrn_reflns_theta_min 1.91
_diffrn_standards_decay_% 0
_diffrn_standards_interval_time 0
_diffrn_standards_number 0
_exptl_absorpt_coefficient_mu 0.842
_exptl_absorpt_correction_T_max 0.8214
_exptl_absorpt_correction_T_min 0.7894
_exptl_absorpt_correction_type multi-scan
_exptl_absorpt_process_details 'MULscanABS, (PLATON, Speck, 2003)'
_exptl_crystal_colour white
_exptl_crystal_density_diffrn 1.551
_exptl_crystal_density_method 'not measured'
_exptl_crystal_description block
_exptl_crystal_F_000 2316
_exptl_crystal_size_max 0.40
_exptl_crystal_size_mid 0.35
_exptl_crystal_size_min 0.25
_refine_diff_density_max 0.875
_refine_diff_density_min -0.597
_refine_diff_density_rms 0.083
_refine_ls_extinction_method none
_refine_ls_goodness_of_fit_ref 0.778
_refine_ls_hydrogen_treatment constr
_refine_ls_matrix_type full
_refine_ls_number_parameters 339
_refine_ls_number_reflns 6589
_refine_ls_number_restraints 0
_refine_ls_restrained_S_all 0.778
_refine_ls_R_factor_all 0.1422
_refine_ls_R_factor_gt 0.0520
_refine_ls_shift/su_max 0.000
_refine_ls_shift/su_mean 0.000
_refine_ls_structure_factor_coef Fsqd
_refine_ls_weighting_details 'w=1/[\s^2^(Fo^2^)+(0.0797P)^2^] where P=(Fo^2^+2Fc^2^)/3'
_refine_ls_weighting_scheme calc
_refine_ls_wR_factor_gt 0.1290
_refine_ls_wR_factor_ref 0.1500
_reflns_number_gt 2553
_reflns_number_total 6589
_reflns_threshold_expression >2sigma(I)
_cod_data_source_file b927522c.txt
_cod_data_source_block compound1
_cod_depositor_comments
;
The following automatic conversions were performed:

'_chemical_melting_point' value 'N/A' was changed to '?' - the value
is undefined or not given.

Automatic conversion script
Id: cif_fix_values 1891 2012-01-12 08:04:46Z andrius 
;
_cod_original_cell_volume 4871.3(17)
_cod_original_sg_symbol_H-M 'C 2 /c'
_cod_database_code 7025379

loop_
_symmetry_equiv_pos_as_xyz
'x, y, z'
'-x, y, -z+1/2'
'x+1/2, y+1/2, z'
'-x+1/2, y+1/2, -z+1/2'
'-x, -y, -z'
'x, -y, z-1/2'
'-x+1/2, -y+1/2, -z'
'x+1/2, -y+1/2, z-1/2'

loop_
_atom_site_label
_atom_site_type_symbol
_atom_site_fract_x
_atom_site_fract_y
_atom_site_fract_z
_atom_site_U_iso_or_equiv
_atom_site_adp_type
_atom_site_occupancy
_atom_site_symmetry_multiplicity
_atom_site_calc_flag
_atom_site_refinement_flags
Mn1 Mn 0.5000 0.86439(7) 0.2500 0.0240(2) Uani 1 2 d S
Mn2 Mn 0.66587(3) 0.63351(4) 0.08259(3) 0.02023(14) Uani 1 1 d .
O5 O 0.76507(12) 0.6462(2) 0.06280(13) 0.0244(6) Uani 1 1 d .
O3 O 0.56567(12) 0.6504(2) 0.09741(14) 0.0245(6) Uani 1 1 d .
O2 O 0.59754(12) 0.8495(2) 0.23144(14) 0.0275(7) Uani 1 1 d .
C1 C 0.60875(17) 0.7836(3) 0.1825(2) 0.0236(9) Uani 1 1 d .
C3 C 0.77760(17) 0.7143(3) 0.01668(19) 0.0210(9) Uani 1 1 d .
C2 C 0.55383(17) 0.7161(3) 0.1458(2) 0.0227(9) Uani 1 1 d .
O1 O 0.66187(12) 0.7680(2) 0.16196(14) 0.0304(7) Uani 1 1 d .
O4 O 0.50093(11) 0.7321(2) 0.16710(14) 0.0273(7) Uani 1 1 d .
N11 N 0.64282(14) 0.5060(3) 0.00053(16) 0.0268(8) Uani 1 1 d .
N21 N 0.69788(15) 0.5265(3) 0.17331(17) 0.0295(8) Uani 1 1 d .
N31 N 0.47470(16) 0.9852(3) 0.16345(18) 0.0319(8) Uani 1 1 d .
C11 C 0.6829(2) 0.4362(4) -0.0324(2) 0.0366(11) Uani 1 1 d .
C31 C 0.51037(18) 1.0774(4) 0.1481(2) 0.0289(9) Uani 1 1 d .
O6 O 0.66986(11) 0.7706(2) 0.00503(14) 0.0269(7) Uani 1 1 d .
C21 C 0.6655(2) 0.4725(4) 0.2235(2) 0.0341(10) Uani 1 1 d .
C33 C 0.5040(3) 1.2316(5) 0.0638(3) 0.0568(14) Uani 1 1 d .
H33 H 0.4836 1.2694 0.0253 0.068 Uiso 1 1 calc R
C22 C 0.7087(2) 0.4144(4) 0.2688(2) 0.0396(11) Uani 1 1 d .
C13 C 0.6753(3) 0.2982(5) -0.1276(3) 0.0666(18) Uani 1 1 d .
H13 H 0.6517 0.2587 -0.1631 0.080 Uiso 1 1 calc R
C12 C 0.6477(2) 0.3717(4) -0.0829(2) 0.0372(11) Uani 1 1 d .
C34 C 0.5611(2) 1.2653(4) 0.0977(3) 0.0528(13) Uani 1 1 d .
H34 H 0.5803 1.3268 0.0801 0.063 Uiso 1 1 calc R
C36 C 0.5666(2) 1.1158(4) 0.1817(2) 0.0396(11) Uani 1 1 d .
H36 H 0.5874 1.0781 0.2200 0.048 Uiso 1 1 calc R
C23 C 0.6919(2) 0.3513(4) 0.3257(2) 0.0540(14) Uani 1 1 d .
H23 H 0.7215 0.3141 0.3562 0.065 Uiso 1 1 calc R
C26 C 0.6021(2) 0.4690(4) 0.2333(2) 0.0385(10) Uani 1 1 d .
H26 H 0.5724 0.5073 0.2035 0.046 Uiso 1 1 calc R
N22 N 0.76578(18) 0.4368(3) 0.24723(19) 0.0435(10) Uani 1 1 d .
H22 H 0.8012 0.4122 0.2661 0.052 Uiso 1 1 calc R
N12 N 0.58748(16) 0.4040(3) -0.08040(17) 0.0344(9) Uani 1 1 d .
H12 H 0.5553 0.3782 -0.1060 0.041 Uiso 1 1 calc R
C25 C 0.5852(2) 0.4057(4) 0.2897(2) 0.0482(12) Uani 1 1 d .
H25 H 0.5432 0.4024 0.2981 0.058 Uiso 1 1 calc R
C24 C 0.6293(2) 0.3468(4) 0.3343(3) 0.0527(14) Uani 1 1 d .
H24 H 0.6158 0.3035 0.3706 0.063 Uiso 1 1 calc R
C35 C 0.5908(2) 1.2118(4) 0.1565(3) 0.0483(12) Uani 1 1 d .
H35 H 0.6277 1.2407 0.1794 0.058 Uiso 1 1 calc R
C14 C 0.7386(3) 0.2876(6) -0.1162(4) 0.103(3) Uani 1 1 d .
H14 H 0.7586 0.2375 -0.1436 0.124 Uiso 1 1 calc R
C16 C 0.7475(2) 0.4244(5) -0.0218(3) 0.0679(19) Uani 1 1 d .
H16 H 0.7716 0.4651 0.0126 0.081 Uiso 1 1 calc R
C15 C 0.7745(3) 0.3490(6) -0.0649(4) 0.111(3) Uani 1 1 d .
H15 H 0.8178 0.3393 -0.0594 0.133 Uiso 1 1 calc R
N32 N 0.4242(2) 1.0816(4) 0.0740(2) 0.0526(12) Uani 1 1 d .
H32 H 0.3952 1.0997 0.0412 0.063 Uiso 1 1 calc R
C32 C 0.4794(2) 1.1363(4) 0.0919(2) 0.0442(12) Uani 1 1 d .
C27 C 0.7566(2) 0.5040(4) 0.1914(2) 0.0355(11) Uani 1 1 d .
H27 H 0.7891 0.5323 0.1675 0.043 Uiso 1 1 calc R
C17 C 0.58698(19) 0.4831(4) -0.0309(2) 0.0336(10) Uani 1 1 d .
H17 H 0.5506 0.5183 -0.0199 0.040 Uiso 1 1 calc R
C37 C 0.4242(2) 0.9941(5) 0.1179(3) 0.0510(14) Uani 1 1 d .
H37 H 0.3913 0.9442 0.1161 0.061 Uiso 1 1 calc R

loop_
_atom_site_aniso_label
_atom_site_aniso_U_11
_atom_site_aniso_U_22
_atom_site_aniso_U_33
_atom_site_aniso_U_23
_atom_site_aniso_U_13
_atom_site_aniso_U_12
Mn1 0.0219(5) 0.0212(5) 0.0306(5) 0.000 0.0111(4) 0.000
Mn2 0.0172(3) 0.0228(3) 0.0212(3) 0.0001(3) 0.00437(19) 0.0004(3)
O5 0.0202(14) 0.0265(17) 0.0271(14) 0.0008(13) 0.0047(11) 0.0000(12)
O3 0.0205(14) 0.0247(16) 0.0288(14) -0.0057(13) 0.0049(11) 0.0006(12)
O2 0.0212(14) 0.0292(17) 0.0333(16) -0.0098(14) 0.0091(12) -0.0058(13)
C1 0.0160(19) 0.026(2) 0.031(2) -0.0016(19) 0.0124(17) 0.0026(17)
C3 0.022(2) 0.021(2) 0.0201(19) -0.0008(18) 0.0067(16) -0.0042(17)
C2 0.019(2) 0.023(2) 0.025(2) 0.0023(18) 0.0014(16) -0.0047(17)
O1 0.0203(14) 0.0367(19) 0.0350(16) -0.0080(14) 0.0066(12) -0.0056(13)
O4 0.0179(14) 0.0310(17) 0.0343(15) -0.0097(13) 0.0090(12) -0.0038(12)
N11 0.0213(17) 0.031(2) 0.0283(17) -0.0031(16) 0.0026(14) -0.0014(15)
N21 0.0277(18) 0.035(2) 0.0263(16) 0.0076(16) 0.0032(14) 0.0078(16)
N31 0.0285(19) 0.032(2) 0.036(2) 0.0055(17) 0.0069(16) -0.0032(17)
C11 0.031(2) 0.037(3) 0.042(2) -0.018(2) 0.0053(19) -0.003(2)
C31 0.027(2) 0.029(2) 0.032(2) 0.0048(19) 0.0086(16) -0.0009(17)
O6 0.0161(14) 0.0301(18) 0.0356(16) 0.0053(14) 0.0082(12) 0.0015(12)
C21 0.040(2) 0.034(2) 0.030(2) 0.0054(19) 0.0066(18) 0.0096(19)
C33 0.067(4) 0.053(4) 0.050(3) 0.024(3) 0.005(3) -0.004(3)
C22 0.047(3) 0.043(3) 0.029(2) 0.013(2) 0.0018(19) 0.012(2)
C13 0.058(4) 0.070(4) 0.073(4) -0.046(3) 0.011(3) -0.010(3)
C12 0.037(3) 0.036(3) 0.037(2) -0.010(2) 0.0005(19) -0.005(2)
C34 0.063(3) 0.043(3) 0.054(3) 0.015(3) 0.013(3) -0.013(3)
C36 0.031(2) 0.042(3) 0.047(2) 0.014(2) 0.0052(19) -0.0021(19)
C23 0.056(3) 0.064(4) 0.043(3) 0.023(3) 0.012(2) 0.020(3)
C26 0.041(2) 0.037(3) 0.039(2) 0.005(2) 0.0060(19) 0.004(2)
N22 0.042(2) 0.052(3) 0.0352(19) 0.0028(19) -0.0020(17) 0.024(2)
N12 0.0309(19) 0.039(2) 0.0321(18) -0.0078(17) -0.0020(15) -0.0186(17)
C25 0.047(3) 0.051(3) 0.049(3) 0.007(2) 0.016(2) 0.004(2)
C24 0.062(3) 0.055(3) 0.042(3) 0.021(2) 0.012(2) 0.009(3)
C35 0.045(3) 0.045(3) 0.054(3) 0.011(3) 0.002(2) -0.013(2)
C14 0.061(4) 0.110(6) 0.141(7) -0.095(6) 0.026(4) -0.009(4)
C16 0.031(3) 0.071(4) 0.101(5) -0.059(4) 0.004(3) 0.004(3)
C15 0.043(3) 0.105(6) 0.186(8) -0.104(6) 0.018(4) 0.004(4)
N32 0.053(3) 0.062(3) 0.040(2) 0.020(2) -0.011(2) -0.007(2)
C32 0.046(3) 0.049(3) 0.037(2) 0.010(2) 0.004(2) -0.003(2)
C27 0.030(2) 0.042(3) 0.033(2) 0.006(2) -0.0025(18) 0.014(2)
C17 0.024(2) 0.037(3) 0.040(2) 0.001(2) 0.0028(18) -0.0057(19)
C37 0.042(3) 0.057(4) 0.052(3) 0.008(3) 0.000(2) -0.014(3)

loop_
_atom_type_symbol
_atom_type_description
_atom_type_scat_dispersion_real
_atom_type_scat_dispersion_imag
_atom_type_scat_source
C C 0.0033 0.0016 'International Tables Vol C Tables 4.2.6.8 and 6.1.1.4'
H H 0.0000 0.0000 'International Tables Vol C Tables 4.2.6.8 and 6.1.1.4'
N N 0.0061 0.0033 'International Tables Vol C Tables 4.2.6.8 and 6.1.1.4'
O O 0.0106 0.0060 'International Tables Vol C Tables 4.2.6.8 and 6.1.1.4'
Mn Mn 0.3368 0.7283 'International Tables Vol C Tables 4.2.6.8 and 6.1.1.4'

loop_
_geom_angle_atom_site_label_1
_geom_angle_atom_site_label_2
_geom_angle_atom_site_label_3
_geom_angle
_geom_angle_site_symmetry_1
_geom_angle_site_symmetry_3
O2 Mn1 O2 170.40(16) . 2_655
O2 Mn1 N31 90.14(11) . 2_655
O2 Mn1 N31 96.24(12) 2_655 2_655
O2 Mn1 N31 96.24(12) . .
O2 Mn1 N31 90.14(11) 2_655 .
N31 Mn1 N31 96.84(19) 2_655 .
O2 Mn1 O4 97.24(10) . 2_655
O2 Mn1 O4 75.73(10) 2_655 2_655
N31 Mn1 O4 89.33(12) 2_655 2_655
N31 Mn1 O4 165.15(11) . 2_655
O2 Mn1 O4 75.73(10) . .
O2 Mn1 O4 97.24(10) 2_655 .
N31 Mn1 O4 165.15(11) 2_655 .
N31 Mn1 O4 89.33(12) . .
O4 Mn1 O4 87.99(15) 2_655 .
N21 Mn2 O5 86.48(11) . .
N21 Mn2 O3 101.08(11) . .
O5 Mn2 O3 170.29(10) . .
N21 Mn2 N11 98.80(13) . .
O5 Mn2 N11 94.93(11) . .
O3 Mn2 N11 89.97(11) . .
N21 Mn2 O1 87.07(12) . .
O5 Mn2 O1 99.36(10) . .
O3 Mn2 O1 75.18(10) . .
N11 Mn2 O1 164.88(11) . .
N21 Mn2 O6 157.36(12) . .
O5 Mn2 O6 74.75(10) . .
O3 Mn2 O6 96.47(10) . .
N11 Mn2 O6 95.37(11) . .
O1 Mn2 O6 83.70(10) . .
C3 O5 Mn2 116.2(2) . .
C2 O3 Mn2 114.8(2) . .
C1 O2 Mn1 115.3(2) . .
O1 C1 O2 124.4(4) . .
O1 C1 C2 117.4(3) . .
O2 C1 C2 118.2(3) . .
O5 C3 O6 126.0(4) . 7_665
O5 C3 C3 116.5(4) . 7_665
O6 C3 C3 117.5(4) 7_665 7_665
O4 C2 O3 125.6(4) . .
O4 C2 C1 116.8(3) . .
O3 C2 C1 117.6(3) . .
C1 O1 Mn2 114.4(3) . .
C2 O4 Mn1 113.7(2) . .
C17 N11 C11 104.3(4) . .
C17 N11 Mn2 126.5(3) . .
C11 N11 Mn2 129.2(3) . .
C27 N21 C21 105.0(3) . .
C27 N21 Mn2 123.2(3) . .
C21 N21 Mn2 131.8(3) . .
C37 N31 C31 103.3(4) . .
C37 N31 Mn1 131.0(3) . .
C31 N31 Mn1 125.6(3) . .
C16 C11 C12 120.3(4) . .
C16 C11 N11 130.5(4) . .
C12 C11 N11 109.2(4) . .
C36 C31 C32 120.1(4) . .
C36 C31 N31 130.1(4) . .
C32 C31 N31 109.8(4) . .
C3 O6 Mn2 114.7(2) 7_665 .
N21 C21 C22 108.0(4) . .
N21 C21 C26 131.6(4) . .
C22 C21 C26 120.4(4) . .
C34 C33 C32 115.1(5) . .
C34 C33 H33 122.5 . .
C32 C33 H33 122.5 . .
N22 C22 C21 106.4(4) . .
N22 C22 C23 130.6(4) . .
C21 C22 C23 122.9(4) . .
C14 C13 C12 116.2(5) . .
C14 C13 H13 121.9 . .
C12 C13 H13 121.9 . .
N12 C12 C11 105.4(4) . .
N12 C12 C13 131.9(4) . .
C11 C12 C13 122.4(4) . .
C35 C34 C33 122.9(5) . .
C35 C34 H34 118.6 . .
C33 C34 H34 118.6 . .
C35 C36 C31 118.0(4) . .
C35 C36 H36 121.0 . .
C31 C36 H36 121.0 . .
C24 C23 C22 116.4(5) . .
C24 C23 H23 121.8 . .
C22 C23 H23 121.8 . .
C25 C26 C21 116.8(4) . .
C25 C26 H26 121.6 . .
C21 C26 H26 121.6 . .
C27 N22 C22 107.0(4) . .
C27 N22 H22 126.5 . .
C22 N22 H22 126.5 . .
C17 N12 C12 107.8(3) . .
C17 N12 H12 126.1 . .
C12 N12 H12 126.1 . .
C26 C25 C24 122.1(5) . .
C26 C25 H25 118.9 . .
C24 C25 H25 118.9 . .
C23 C24 C25 121.5(4) . .
C23 C24 H24 119.3 . .
C25 C24 H24 119.3 . .
C34 C35 C36 120.9(5) . .
C34 C35 H35 119.6 . .
C36 C35 H35 119.6 . .
C13 C14 C15 122.3(5) . .
C13 C14 H14 118.8 . .
C15 C14 H14 118.8 . .
C11 C16 C15 117.0(5) . .
C11 C16 H16 121.5 . .
C15 C16 H16 121.5 . .
C16 C15 C14 121.7(6) . .
C16 C15 H15 119.2 . .
C14 C15 H15 119.2 . .
C37 N32 C32 106.7(4) . .
C37 N32 H32 126.6 . .
C32 N32 H32 126.6 . .
N32 C32 C31 105.8(4) . .
N32 C32 C33 131.3(5) . .
C31 C32 C33 122.9(5) . .
N21 C27 N22 113.6(4) . .
N21 C27 H27 123.2 . .
N22 C27 H27 123.2 . .
N11 C17 N12 113.3(4) . .
N11 C17 H17 123.4 . .
N12 C17 H17 123.4 . .
N31 C37 N32 114.4(4) . .
N31 C37 H37 122.8 . .
N32 C37 H37 122.8 . .

loop_
_geom_bond_atom_site_label_1
_geom_bond_atom_site_label_2
_geom_bond_distance
_geom_bond_site_symmetry_2
Mn1 O2 2.160(3) .
Mn1 O2 2.160(3) 2_655
Mn1 N31 2.219(4) 2_655
Mn1 N31 2.219(4) .
Mn1 O4 2.240(3) 2_655
Mn1 O4 2.240(3) .
Mn2 N21 2.199(3) .
Mn2 O5 2.199(3) .
Mn2 O3 2.202(3) .
Mn2 N11 2.208(3) .
Mn2 O1 2.220(3) .
Mn2 O6 2.221(3) .
O5 C3 1.246(4) .
O3 C2 1.255(4) .
O2 C1 1.261(4) .
C1 O1 1.251(4) .
C1 C2 1.541(5) .
C3 O6 1.248(4) 7_665
C3 C3 1.550(8) 7_665
C2 O4 1.253(4) .
N11 C17 1.311(5) .
N11 C11 1.395(5) .
N21 C27 1.300(5) .
N21 C21 1.388(5) .
N31 C37 1.316(6) .
N31 C31 1.405(5) .
C11 C16 1.387(6) .
C11 C12 1.394(6) .
C31 C36 1.385(6) .
C31 C32 1.388(6) .
O6 C3 1.248(4) 7_665
C21 C22 1.388(6) .
C21 C26 1.390(6) .
C33 C34 1.384(7) .
C33 C32 1.400(7) .
C33 H33 0.9300 .
C22 N22 1.353(6) .
C22 C23 1.391(6) .
C13 C14 1.359(8) .
C13 C12 1.396(6) .
C13 H13 0.9300 .
C12 N12 1.355(5) .
C34 C35 1.382(7) .
C34 H34 0.9300 .
C36 C35 1.381(6) .
C36 H36 0.9300 .
C23 C24 1.367(7) .
C23 H23 0.9300 .
C26 C25 1.383(6) .
C26 H26 0.9300 .
N22 C27 1.329(5) .
N22 H22 0.8600 .
N12 C17 1.339(5) .
N12 H12 0.8600 .
C25 C24 1.397(7) .
C25 H25 0.9300 .
C24 H24 0.9300 .
C35 H35 0.9300 .
C14 C15 1.389(8) .
C14 H14 0.9300 .
C16 C15 1.387(7) .
C16 H16 0.9300 .
C15 H15 0.9300 .
N32 C37 1.346(6) .
N32 C32 1.369(6) .
N32 H32 0.8600 .
C27 H27 0.9300 .
C17 H17 0.9300 .
C37 H37 0.9300 .
